data_7107143
loop_
_publ_author_name
'Yanjun Zhu'
'Dan A. Smith'
'David E. Herbert'
'Sylvain Gatard'
'Oleg V. Ozerov'

_publ_section_title
;
 C-H and C-O oxidative addition in reactions of aryl carboxylates with a
 PNP pincer-ligated Rh(I) fragment
;
_journal_name_full Chem.Commun.
_journal_page_first 218
_journal_paper_doi 10.1039/c1cc15845g
_journal_volume 48
_journal_year 2012
_chemical_formula_sum 'C39 H50 N O2 P2 Rh'
_chemical_formula_weight 729.65
_chemical_name_systematic
;
?
;
_space_group_IT_number 14
_symmetry_cell_setting monoclinic
_symmetry_space_group_name_Hall '-P 2ybc'
_symmetry_space_group_name_H-M 'P 1 21/c 1'
_atom_sites_solution_hydrogens geom
_atom_sites_solution_primary direct
_atom_sites_solution_secondary difmap
_audit_creation_method SHELXL-97
_cell_angle_alpha 90.00
_cell_angle_beta 101.65(2)
_cell_angle_gamma 90.00
_cell_formula_units_Z 4
_cell_length_a 11.31(2)
_cell_length_b 16.45(3)
_cell_length_c 20.03(4)
_cell_measurement_reflns_used 2928
_cell_measurement_temperature 110(2)
_cell_measurement_theta_max 20.63
_cell_measurement_theta_min 2.28
_cell_volume 3650(12)
_computing_cell_refinement 'Bruker SMART'
_computing_data_collection 'Bruker SMART'
_computing_data_reduction 'Bruker SAINT'
_computing_molecular_graphics 'Bruker SHELXTL'
_computing_publication_material 'Bruker SHELXTL'
_computing_structure_refinement 'SHELXL-97 (Sheldrick, 2008)'
_computing_structure_solution 'SHELXS-97 (Sheldrick, 2008)'
_diffrn_ambient_temperature 110(2)
_diffrn_measured_fraction_theta_full 0.998
_diffrn_measured_fraction_theta_max 0.998
_diffrn_measurement_device_type 'CCD area detector'
_diffrn_measurement_method 'phi and omega scans'
_diffrn_radiation_monochromator graphite
_diffrn_radiation_source 'normal-focus sealed tube'
_diffrn_radiation_type MoK\a
_diffrn_radiation_wavelength 0.71073
_diffrn_reflns_av_R_equivalents 0.1360
_diffrn_reflns_av_sigmaI/netI 0.1142
_diffrn_reflns_limit_h_max 14
_diffrn_reflns_limit_h_min -14
_diffrn_reflns_limit_k_max 21
_diffrn_reflns_limit_k_min -21
_diffrn_reflns_limit_l_max 26
_diffrn_reflns_limit_l_min -26
_diffrn_reflns_number 38554
_diffrn_reflns_theta_full 27.50
_diffrn_reflns_theta_max 27.50
_diffrn_reflns_theta_min 1.84
_exptl_absorpt_coefficient_mu 0.589
_exptl_absorpt_correction_T_max 0.8621
_exptl_absorpt_correction_T_min 0.7326
_exptl_absorpt_correction_type multi-scan
_exptl_absorpt_process_details SADABS
_exptl_crystal_colour orange
_exptl_crystal_density_diffrn 1.328
_exptl_crystal_density_method 'not measured'
_exptl_crystal_description block
_exptl_crystal_F_000 1528
_exptl_crystal_size_max 0.10
_exptl_crystal_size_mid 0.09
_exptl_crystal_size_min 0.07
_refine_diff_density_max 1.020
_refine_diff_density_min -1.602
_refine_diff_density_rms 0.160
_refine_ls_extinction_method none
_refine_ls_goodness_of_fit_ref 0.920
_refine_ls_hydrogen_treatment mixed
_refine_ls_matrix_type full
_refine_ls_number_parameters 420
_refine_ls_number_reflns 8357
_refine_ls_number_restraints 0
_refine_ls_restrained_S_all 0.920
_refine_ls_R_factor_all 0.1007
_refine_ls_R_factor_gt 0.0596
_refine_ls_shift/su_max 0.000
_refine_ls_shift/su_mean 0.000
_refine_ls_structure_factor_coef Fsqd
_refine_ls_weighting_details 'calc w=1/[\s^2^(Fo^2^)+(0.0789P)^2^+0.0000P] where P=(Fo^2^+2Fc^2^)/3'
_refine_ls_weighting_scheme calc
_refine_ls_wR_factor_gt 0.1349
_refine_ls_wR_factor_ref 0.1602
_reflns_number_gt 5034
_reflns_number_total 8357
_reflns_threshold_expression >2sigma(I)
_cod_data_source_file c1cc15845g.txt
_cod_data_source_block ovo_017_mono_a
_cod_original_sg_symbol_H-M P2(1)/c
_cod_database_code 7107143

loop_
_symmetry_equiv_pos_as_xyz
'x, y, z'
'-x, y+1/2, -z+1/2'
'-x, -y, -z'
'x, -y-1/2, z-1/2'

loop_
_atom_site_label
_atom_site_type_symbol
_atom_site_fract_x
_atom_site_fract_y
_atom_site_fract_z
_atom_site_U_iso_or_equiv
_atom_site_adp_type
_atom_site_occupancy
_atom_site_symmetry_multiplicity
_atom_site_calc_flag
_atom_site_refinement_flags
C1 C 0.2256(4) 0.0760(3) 0.1764(2) 0.0224(10) Uani 1 1 d .
C2 C 0.3401(4) 0.0407(3) 0.2005(2) 0.0254(11) Uani 1 1 d .
C3 C 0.4431(4) 0.0742(3) 0.1833(2) 0.0267(11) Uani 1 1 d .
H5 H 0.5191 0.0494 0.2004 0.032 Uiso 1 1 calc R
C4 C 0.4391(4) 0.1423(3) 0.1422(2) 0.0282(11) Uani 1 1 d .
C5 C 0.3277(4) 0.1795(3) 0.1206(2) 0.0257(11) Uani 1 1 d .
H7 H 0.3227 0.2277 0.0941 0.031 Uiso 1 1 calc R
C6 C 0.2233(4) 0.1476(3) 0.1371(2) 0.0231(10) Uani 1 1 d .
H8 H 0.1485 0.1745 0.1215 0.028 Uiso 1 1 calc R
C7 C 0.5521(4) 0.1783(3) 0.1243(3) 0.0368(13) Uani 1 1 d .
H9A H 0.5853 0.2198 0.1580 0.055 Uiso 1 1 calc R
H9B H 0.5320 0.2030 0.0789 0.055 Uiso 1 1 calc R
H9C H 0.6120 0.1352 0.1244 0.055 Uiso 1 1 calc R
C8 C 0.0126(4) 0.0408(3) 0.1523(2) 0.0218(10) Uani 1 1 d .
C9 C -0.0876(4) 0.0152(3) 0.1796(2) 0.0221(10) Uani 1 1 d .
C10 C -0.2028(4) 0.0098(3) 0.1382(2) 0.0235(10) Uani 1 1 d .
H12 H -0.2684 -0.0071 0.1579 0.028 Uiso 1 1 calc R
C11 C -0.2245(4) 0.0282(3) 0.0690(2) 0.0256(10) Uani 1 1 d .
C12 C -0.1243(4) 0.0522(3) 0.0429(2) 0.0274(11) Uani 1 1 d .
H14 H -0.1357 0.0645 -0.0044 0.033 Uiso 1 1 calc R
C13 C -0.0100(4) 0.0589(3) 0.0821(2) 0.0238(10) Uani 1 1 d .
H15 H 0.0547 0.0760 0.0616 0.029 Uiso 1 1 calc R
C14 C -0.3474(4) 0.0177(3) 0.0233(3) 0.0350(13) Uani 1 1 d .
H16A H -0.3428 -0.0239 -0.0111 0.052 Uiso 1 1 calc R
H16B H -0.3732 0.0693 0.0006 0.052 Uiso 1 1 calc R
H16C H -0.4057 0.0008 0.0507 0.052 Uiso 1 1 calc R
C15 C 0.3696(4) -0.1369(3) 0.2140(2) 0.0288(11) Uani 1 1 d .
H17 H 0.3563 -0.1843 0.2428 0.035 Uiso 1 1 calc R
C17 C 0.4975(5) -0.1449(4) 0.1996(3) 0.0525(17) Uani 1 1 d .
H18A H 0.5056 -0.1975 0.1779 0.079 Uiso 1 1 calc R
H18B H 0.5567 -0.1414 0.2426 0.079 Uiso 1 1 calc R
H18C H 0.5118 -0.1010 0.1692 0.079 Uiso 1 1 calc R
C16 C 0.2772(5) -0.1433(3) 0.1470(3) 0.0422(14) Uani 1 1 d .
H19A H 0.2916 -0.0999 0.1160 0.063 Uiso 1 1 calc R
H19B H 0.1956 -0.1379 0.1560 0.063 Uiso 1 1 calc R
H19C H 0.2851 -0.1963 0.1259 0.063 Uiso 1 1 calc R
C18 C 0.4807(4) -0.0269(3) 0.3247(2) 0.0271(11) Uani 1 1 d .
H20 H 0.5497 -0.0252 0.3004 0.033 Uiso 1 1 calc R
C19 C 0.4759(5) 0.0550(4) 0.3600(3) 0.0422(14) Uani 1 1 d .
H21A H 0.4119 0.0540 0.3864 0.063 Uiso 1 1 calc R
H21B H 0.4592 0.0981 0.3256 0.063 Uiso 1 1 calc R
H21C H 0.5537 0.0655 0.3905 0.063 Uiso 1 1 calc R
C20 C 0.5034(5) -0.0970(4) 0.3756(3) 0.0459(15) Uani 1 1 d .
H22A H 0.5798 -0.0880 0.4078 0.069 Uiso 1 1 calc R
H22B H 0.5077 -0.1482 0.3511 0.069 Uiso 1 1 calc R
H22C H 0.4373 -0.0999 0.4005 0.069 Uiso 1 1 calc R
C21 C -0.0969(4) 0.0841(3) 0.3122(2) 0.0260(11) Uani 1 1 d .
H23 H -0.0647 0.0784 0.3622 0.031 Uiso 1 1 calc R
C22 C -0.0386(4) 0.1601(3) 0.2876(3) 0.0301(11) Uani 1 1 d .
H24A H -0.0713 0.1686 0.2390 0.045 Uiso 1 1 calc R
H24B H 0.0490 0.1524 0.2949 0.045 Uiso 1 1 calc R
H24C H -0.0563 0.2077 0.3134 0.045 Uiso 1 1 calc R
C23 C -0.2333(4) 0.0966(3) 0.3017(3) 0.0358(13) Uani 1 1 d .
H25A H -0.2501 0.1442 0.3277 0.054 Uiso 1 1 calc R
H25B H -0.2704 0.0484 0.3174 0.054 Uiso 1 1 calc R
H25C H -0.2667 0.1053 0.2531 0.054 Uiso 1 1 calc R
C24 C -0.1585(4) -0.0887(3) 0.2846(2) 0.0249(10) Uani 1 1 d .
H26 H -0.2426 -0.0699 0.2655 0.030 Uiso 1 1 calc R
C25 C -0.1363(5) -0.1671(3) 0.2490(3) 0.0353(12) Uani 1 1 d .
H27A H -0.0555 -0.1877 0.2688 0.053 Uiso 1 1 calc R
H27B H -0.1420 -0.1566 0.2003 0.053 Uiso 1 1 calc R
H27C H -0.1969 -0.2075 0.2550 0.053 Uiso 1 1 calc R
C26 C -0.1465(5) -0.1034(3) 0.3611(2) 0.0363(13) Uani 1 1 d .
H28A H -0.2063 -0.1438 0.3684 0.055 Uiso 1 1 calc R
H28B H -0.1603 -0.0524 0.3836 0.055 Uiso 1 1 calc R
H28C H -0.0652 -0.1236 0.3803 0.055 Uiso 1 1 calc R
C27 C 0.1808(4) -0.0986(3) 0.3702(2) 0.0231(10) Uani 1 1 d .
C28 C 0.2041(4) -0.0533(3) 0.4309(2) 0.0232(10) Uani 1 1 d .
C29 C 0.2284(4) -0.0880(3) 0.4963(2) 0.0316(12) Uani 1 1 d .
H31 H 0.2413 -0.0550 0.5360 0.038 Uiso 1 1 calc R
C30 C 0.2330(5) -0.1716(3) 0.5010(3) 0.0381(13) Uani 1 1 d .
H32 H 0.2529 -0.1970 0.5445 0.046 Uiso 1 1 calc R
C31 C 0.2085(4) -0.2187(3) 0.4423(3) 0.0342(12) Uani 1 1 d .
H33 H 0.2091 -0.2762 0.4461 0.041 Uiso 1 1 calc R
C32 C 0.1833(4) -0.1836(3) 0.3787(3) 0.0263(11) Uani 1 1 d .
H34 H 0.1671 -0.2175 0.3395 0.032 Uiso 1 1 calc R
C33 C 0.2023(4) 0.0352(3) 0.4215(2) 0.0251(11) Uani 1 1 d .
C34 C 0.1886(5) 0.1655(3) 0.4667(2) 0.0338(12) Uani 1 1 d .
C39 C 0.2751(5) 0.2164(3) 0.4498(3) 0.0404(14) Uani 1 1 d .
H37 H 0.3519 0.1963 0.4453 0.048 Uiso 1 1 calc R
C38 C 0.2452(6) 0.2987(4) 0.4394(3) 0.0471(15) Uani 1 1 d .
H38 H 0.3024 0.3353 0.4273 0.057 Uiso 1 1 calc R
C37 C 0.1335(6) 0.3271(4) 0.4464(3) 0.0475(16) Uani 1 1 d .
H39 H 0.1137 0.3828 0.4385 0.057 Uiso 1 1 calc R
C36 C 0.0505(5) 0.2744(3) 0.4651(3) 0.0401(13) Uani 1 1 d .
H40 H -0.0256 0.2943 0.4710 0.048 Uiso 1 1 calc R
C35 C 0.0783(5) 0.1925(3) 0.4752(2) 0.0337(12) Uani 1 1 d .
H41 H 0.0217 0.1558 0.4878 0.040 Uiso 1 1 calc R
N1 N 0.1242(3) 0.0423(2) 0.19509(19) 0.0229(9) Uani 1 1 d .
O1 O 0.1881(3) 0.06690(19) 0.36438(15) 0.0237(7) Uani 1 1 d .
O2 O 0.2135(3) 0.0811(2) 0.47795(16) 0.0318(8) Uani 1 1 d .
P1 P 0.34080(10) -0.04322(7) 0.25991(6) 0.0224(3) Uani 1 1 d .
P2 P -0.05231(10) -0.00880(7) 0.26947(6) 0.0221(3) Uani 1 1 d .
Rh1 Rh 0.15106(3) -0.03174(2) 0.284017(17) 0.02078(12) Uani 1 1 d .
H1 H 0.116(5) -0.100(3) 0.238(3) 0.058(17) Uiso 1 1 d .

loop_
_atom_site_aniso_label
_atom_site_aniso_U_11
_atom_site_aniso_U_22
_atom_site_aniso_U_33
_atom_site_aniso_U_23
_atom_site_aniso_U_13
_atom_site_aniso_U_12
C1 0.023(2) 0.022(3) 0.021(2) -0.0007(19) 0.0024(18) -0.0044(19)
C2 0.022(2) 0.027(3) 0.029(3) 0.002(2) 0.008(2) 0.000(2)
C3 0.026(2) 0.024(3) 0.032(3) -0.002(2) 0.010(2) 0.001(2)
C4 0.026(3) 0.029(3) 0.031(3) -0.003(2) 0.009(2) -0.005(2)
C5 0.031(3) 0.019(2) 0.028(3) 0.001(2) 0.008(2) -0.004(2)
C6 0.021(2) 0.023(3) 0.025(2) 0.006(2) 0.0024(19) 0.004(2)
C7 0.029(3) 0.030(3) 0.054(4) 0.008(3) 0.015(2) 0.001(2)
C8 0.022(2) 0.018(2) 0.026(3) 0.0000(19) 0.0073(19) 0.0053(19)
C9 0.022(2) 0.022(3) 0.023(2) -0.0008(19) 0.0058(19) -0.0008(19)
C10 0.019(2) 0.023(3) 0.028(3) -0.001(2) 0.0036(19) 0.0008(19)
C11 0.023(2) 0.028(3) 0.024(3) -0.002(2) -0.0006(19) 0.000(2)
C12 0.031(3) 0.027(3) 0.023(3) 0.000(2) 0.000(2) 0.003(2)
C13 0.024(2) 0.025(3) 0.023(2) -0.001(2) 0.0055(19) -0.003(2)
C14 0.027(3) 0.043(3) 0.033(3) 0.000(2) 0.000(2) 0.000(2)
C15 0.026(3) 0.027(3) 0.034(3) -0.002(2) 0.006(2) -0.001(2)
C17 0.037(3) 0.044(4) 0.081(5) -0.023(3) 0.023(3) 0.001(3)
C16 0.043(3) 0.045(4) 0.040(3) -0.017(3) 0.012(3) -0.006(3)
C18 0.016(2) 0.032(3) 0.032(3) 0.002(2) 0.0008(19) -0.002(2)
C19 0.030(3) 0.056(4) 0.039(3) -0.014(3) 0.002(2) -0.002(3)
C20 0.029(3) 0.065(4) 0.042(3) 0.021(3) 0.001(2) 0.001(3)
C21 0.024(2) 0.034(3) 0.021(2) -0.001(2) 0.0060(19) 0.001(2)
C22 0.028(3) 0.028(3) 0.034(3) -0.004(2) 0.004(2) 0.003(2)
C23 0.028(3) 0.034(3) 0.047(3) -0.011(3) 0.010(2) 0.002(2)
C24 0.023(2) 0.026(3) 0.027(3) 0.004(2) 0.0071(19) -0.004(2)
C25 0.037(3) 0.034(3) 0.036(3) -0.004(2) 0.009(2) -0.006(2)
C26 0.035(3) 0.046(3) 0.032(3) 0.006(3) 0.015(2) -0.007(3)
C27 0.018(2) 0.030(3) 0.021(2) 0.002(2) 0.0034(18) -0.001(2)
C28 0.026(2) 0.023(3) 0.021(2) 0.0036(19) 0.0064(19) 0.002(2)
C29 0.038(3) 0.032(3) 0.025(3) 0.004(2) 0.009(2) 0.005(2)
C30 0.054(4) 0.032(3) 0.029(3) 0.008(2) 0.009(3) 0.000(3)
C31 0.037(3) 0.025(3) 0.041(3) 0.011(2) 0.010(2) -0.002(2)
C32 0.026(2) 0.020(3) 0.035(3) -0.003(2) 0.011(2) -0.004(2)
C33 0.024(2) 0.027(3) 0.023(3) -0.004(2) 0.0032(19) 0.003(2)
C34 0.052(3) 0.027(3) 0.020(3) -0.002(2) 0.001(2) 0.000(3)
C39 0.056(4) 0.036(3) 0.031(3) -0.006(2) 0.013(3) -0.003(3)
C38 0.067(4) 0.035(3) 0.044(4) -0.007(3) 0.021(3) -0.013(3)
C37 0.085(5) 0.030(3) 0.027(3) -0.001(2) 0.010(3) 0.002(3)
C36 0.053(4) 0.036(3) 0.032(3) -0.005(2) 0.010(3) 0.001(3)
C35 0.046(3) 0.033(3) 0.022(3) -0.001(2) 0.006(2) -0.007(3)
N1 0.0145(18) 0.032(2) 0.021(2) 0.0047(17) 0.0006(15) 0.0018(16)
O1 0.0255(17) 0.0241(18) 0.0204(17) -0.0015(14) 0.0020(13) 0.0000(14)
O2 0.048(2) 0.0251(19) 0.0211(18) 0.0019(15) 0.0045(15) 0.0072(16)
P1 0.0182(6) 0.0240(7) 0.0246(7) 0.0015(5) 0.0031(5) -0.0003(5)
P2 0.0211(6) 0.0240(7) 0.0215(6) -0.0002(5) 0.0046(5) -0.0025(5)
Rh1 0.01953(19) 0.0232(2) 0.0194(2) 0.00086(16) 0.00346(14) -0.00048(15)

loop_
_atom_type_symbol
_atom_type_description
_atom_type_scat_dispersion_real
_atom_type_scat_dispersion_imag
_atom_type_scat_source
C C 0.0033 0.0016 'International Tables Vol C Tables 4.2.6.8 and 6.1.1.4'
H H 0.0000 0.0000 'International Tables Vol C Tables 4.2.6.8 and 6.1.1.4'
N N 0.0061 0.0033 'International Tables Vol C Tables 4.2.6.8 and 6.1.1.4'
O O 0.0106 0.0060 'International Tables Vol C Tables 4.2.6.8 and 6.1.1.4'
P P 0.1023 0.0942 'International Tables Vol C Tables 4.2.6.8 and 6.1.1.4'
Rh Rh -1.1178 0.9187 'International Tables Vol C Tables 4.2.6.8 and 6.1.1.4'

loop_
_geom_angle_atom_site_label_1
_geom_angle_atom_site_label_2
_geom_angle_atom_site_label_3
_geom_angle
N1 C1 C2 119.5(4)
N1 C1 C6 123.9(4)
C2 C1 C6 116.5(4)
C3 C2 C1 120.5(4)
C3 C2 P1 124.6(4)
C1 C2 P1 114.7(3)
C4 C3 C2 122.5(4)
C4 C3 H5 118.7
C2 C3 H5 118.7
C3 C4 C5 117.5(4)
C3 C4 C7 121.9(4)
C5 C4 C7 120.6(5)
C4 C5 C6 121.3(4)
C4 C5 H7 119.4
C6 C5 H7 119.4
C5 C6 C1 121.7(4)
C5 C6 H8 119.2
C1 C6 H8 119.2
C4 C7 H9A 109.5
C4 C7 H9B 109.5
H9A C7 H9B 109.5
C4 C7 H9C 109.5
H9A C7 H9C 109.5
H9B C7 H9C 109.5
N1 C8 C13 125.2(4)
N1 C8 C9 118.0(4)
C13 C8 C9 116.8(4)
C10 C9 C8 120.7(4)
C10 C9 P2 124.7(4)
C8 C9 P2 114.6(3)
C11 C10 C9 122.2(4)
C11 C10 H12 118.9
C9 C10 H12 118.9
C10 C11 C12 116.2(4)
C10 C11 C14 122.3(4)
C12 C11 C14 121.4(4)
C13 C12 C11 123.3(5)
C13 C12 H14 118.4
C11 C12 H14 118.4
C12 C13 C8 120.9(4)
C12 C13 H15 119.6
C8 C13 H15 119.6
C11 C14 H16A 109.5
C11 C14 H16B 109.5
H16A C14 H16B 109.5
C11 C14 H16C 109.5
H16A C14 H16C 109.5
H16B C14 H16C 109.5
C16 C15 C17 109.4(4)
C16 C15 P1 109.6(4)
C17 C15 P1 115.4(3)
C16 C15 H17 107.4
C17 C15 H17 107.4
P1 C15 H17 107.4
C15 C17 H18A 109.5
C15 C17 H18B 109.5
H18A C17 H18B 109.5
C15 C17 H18C 109.5
H18A C17 H18C 109.5
H18B C17 H18C 109.5
C15 C16 H19A 109.5
C15 C16 H19B 109.5
H19A C16 H19B 109.5
C15 C16 H19C 109.5
H19A C16 H19C 109.5
H19B C16 H19C 109.5
C20 C18 C19 112.0(5)
C20 C18 P1 111.3(3)
C19 C18 P1 110.3(3)
C20 C18 H20 107.7
C19 C18 H20 107.7
P1 C18 H20 107.7
C18 C19 H21A 109.5
C18 C19 H21B 109.5
H21A C19 H21B 109.5
C18 C19 H21C 109.5
H21A C19 H21C 109.5
H21B C19 H21C 109.5
C18 C20 H22A 109.5
C18 C20 H22B 109.5
H22A C20 H22B 109.5
C18 C20 H22C 109.5
H22A C20 H22C 109.5
H22B C20 H22C 109.5
C23 C21 C22 109.4(4)
C23 C21 P2 113.9(3)
C22 C21 P2 110.2(3)
C23 C21 H23 107.7
C22 C21 H23 107.7
P2 C21 H23 107.7
C21 C22 H24A 109.5
C21 C22 H24B 109.5
H24A C22 H24B 109.5
C21 C22 H24C 109.5
H24A C22 H24C 109.5
H24B C22 H24C 109.5
C21 C23 H25A 109.5
C21 C23 H25B 109.5
H25A C23 H25B 109.5
C21 C23 H25C 109.5
H25A C23 H25C 109.5
H25B C23 H25C 109.5
C25 C24 C26 110.2(4)
C25 C24 P2 110.7(3)
C26 C24 P2 110.4(3)
C25 C24 H26 108.5
C26 C24 H26 108.5
P2 C24 H26 108.5
C24 C25 H27A 109.5
C24 C25 H27B 109.5
H27A C25 H27B 109.5
C24 C25 H27C 109.5
H27A C25 H27C 109.5
H27B C25 H27C 109.5
C24 C26 H28A 109.5
C24 C26 H28B 109.5
H28A C26 H28B 109.5
C24 C26 H28C 109.5
H28A C26 H28C 109.5
H28B C26 H28C 109.5
C28 C27 C32 115.3(4)
C28 C27 Rh1 114.9(4)
C32 C27 Rh1 129.8(4)
C29 C28 C27 123.9(5)
C29 C28 C33 121.3(4)
C27 C28 C33 114.8(4)
C30 C29 C28 117.9(5)
C30 C29 H31 121.0
C28 C29 H31 121.0
C29 C30 C31 119.9(5)
C29 C30 H32 120.0
C31 C30 H32 120.0
C32 C31 C30 121.3(5)
C32 C31 H33 119.3
C30 C31 H33 119.3
C31 C32 C27 121.6(5)
C31 C32 H34 119.2
C27 C32 H34 119.2
O1 C33 O2 120.9(4)
O1 C33 C28 122.2(4)
O2 C33 C28 116.9(4)
C35 C34 C39 123.0(5)
C35 C34 O2 116.9(5)
C39 C34 O2 120.1(5)
C34 C39 C38 117.4(5)
C34 C39 H37 121.3
C38 C39 H37 121.3
C37 C38 C39 120.6(6)
C37 C38 H38 119.7
C39 C38 H38 119.7
C38 C37 C36 120.1(6)
C38 C37 H39 120.0
C36 C37 H39 120.0
C37 C36 C35 120.0(6)
C37 C36 H40 120.0
C35 C36 H40 120.0
C34 C35 C36 118.8(5)
C34 C35 H41 120.6
C36 C35 H41 120.6
C8 N1 C1 122.8(4)
C8 N1 Rh1 118.0(3)
C1 N1 Rh1 117.9(3)
C33 O1 Rh1 109.0(3)
C33 O2 C34 115.6(4)
C2 P1 C18 103.8(2)
C2 P1 C15 106.5(3)
C18 P1 C15 104.9(2)
C2 P1 Rh1 101.19(15)
C18 P1 Rh1 122.8(2)
C15 P1 Rh1 115.86(15)
C9 P2 C24 107.4(2)
C9 P2 C21 104.5(2)
C24 P2 C21 105.2(2)
C9 P2 Rh1 100.21(15)
C24 P2 Rh1 122.12(18)
C21 P2 Rh1 115.67(15)
C27 Rh1 N1 177.78(17)
C27 Rh1 O1 78.9(2)
N1 Rh1 O1 99.2(2)
C27 Rh1 P2 100.85(13)
N1 Rh1 P2 80.18(10)
O1 Rh1 P2 90.52(9)
C27 Rh1 P1 97.68(14)
N1 Rh1 P1 81.53(12)
O1 Rh1 P1 99.30(10)
P2 Rh1 P1 160.40(7)
C27 Rh1 H1 95(2)
N1 Rh1 H1 87(2)
O1 Rh1 H1 172(2)
P2 Rh1 H1 85(2)
P1 Rh1 H1 87(2)

loop_
_geom_bond_atom_site_label_1
_geom_bond_atom_site_label_2
_geom_bond_distance
C1 N1 1.392(6)
C1 C2 1.413(6)
C1 C6 1.413(6)
C2 C3 1.393(6)
C2 P1 1.822(5)
C3 C4 1.384(7)
C3 H5 0.9500
C4 C5 1.389(7)
C4 C7 1.516(7)
C5 C6 1.392(6)
C5 H7 0.9500
C6 H8 0.9500
C7 H9A 0.9800
C7 H9B 0.9800
C7 H9C 0.9800
C8 N1 1.375(6)
C8 C13 1.409(7)
C8 C9 1.419(6)
C9 C10 1.399(6)
C9 P2 1.806(6)
C10 C11 1.391(7)
C10 H12 0.9500
C11 C12 1.398(7)
C11 C14 1.512(6)
C12 C13 1.375(6)
C12 H14 0.9500
C13 H15 0.9500
C14 H16A 0.9800
C14 H16B 0.9800
C14 H16C 0.9800
C15 C16 1.529(7)
C15 C17 1.537(7)
C15 P1 1.858(6)
C15 H17 1.0000
C17 H18A 0.9800
C17 H18B 0.9800
C17 H18C 0.9800
C16 H19A 0.9800
C16 H19B 0.9800
C16 H19C 0.9800
C18 C20 1.525(7)
C18 C19 1.527(7)
C18 P1 1.852(5)
C18 H20 1.0000
C19 H21A 0.9800
C19 H21B 0.9800
C19 H21C 0.9800
C20 H22A 0.9800
C20 H22B 0.9800
C20 H22C 0.9800
C21 C23 1.528(7)
C21 C22 1.539(7)
C21 P2 1.870(5)
C21 H23 1.0000
C22 H24A 0.9800
C22 H24B 0.9800
C22 H24C 0.9800
C23 H25A 0.9800
C23 H25B 0.9800
C23 H25C 0.9800
C24 C25 1.519(7)
C24 C26 1.531(7)
C24 P2 1.846(5)
C24 H26 1.0000
C25 H27A 0.9800
C25 H27B 0.9800
C25 H27C 0.9800
C26 H28A 0.9800
C26 H28B 0.9800
C26 H28C 0.9800
C27 C28 1.405(7)
C27 C32 1.409(7)
C27 Rh1 2.017(5)
C28 C29 1.404(7)
C28 C33 1.468(7)
C29 C30 1.378(7)
C29 H31 0.9500
C30 C31 1.390(7)
C30 H32 0.9500
C31 C32 1.375(7)
C31 H33 0.9500
C32 H34 0.9500
C33 O1 1.237(6)
C33 O2 1.344(6)
C34 C35 1.366(7)
C34 C39 1.380(7)
C34 O2 1.426(6)
C39 C38 1.401(8)
C39 H37 0.9500
C38 C37 1.381(8)
C38 H38 0.9500
C37 C36 1.384(8)
C37 H39 0.9500
C36 C35 1.390(8)
C36 H40 0.9500
C35 H41 0.9500
N1 Rh1 2.128(5)
O1 Rh1 2.264(4)
P1 Rh1 2.301(4)
P2 Rh1 2.291(4)
Rh1 H1 1.46(5)
